data_4334209
loop_
_publ_author_name
'Teresa Gatti'
'Paolo Cavigli'
'Ennio Zangrando'
'Elisabetta Iengo'
'Claudio Chiorboli'
'Maria Teresa Indelli'

_publ_section_title
;
 Improving the Efficiency of the Photoinduced Charge-Separation Process in
 a Rhenium(I)-Zinc Porphyrin Dyad by Simple Chemical Functionalization
;
_journal_name_full 'Inorganic Chemistry'
_journal_page_first 3190
_journal_page_last 3197
_journal_paper_doi 10.1021/ic302663c
_journal_volume 52
_journal_year 2013
_chemical_formula_moiety 'C24 H21 N3 O7 Re 1+, S O3 C F3 1-)'
_chemical_formula_sum 'C25 H21 F3 N3 O10 Re S'
_chemical_formula_weight 798.71
_chemical_name_systematic
;
 ?
;
_space_group_IT_number 2
_symmetry_cell_setting triclinic
_symmetry_space_group_name_Hall '-P 1'
_symmetry_space_group_name_H-M 'P -1'
_atom_sites_solution_hydrogens geom
_atom_sites_solution_primary direct
_atom_sites_solution_secondary difmap
_audit_creation_method SHELXL-97
_cell_angle_alpha 80.300(11)
_cell_angle_beta 80.564(12)
_cell_angle_gamma 79.363(9)
_cell_formula_units_Z 4
_cell_length_a 10.710(2)
_cell_length_b 15.457(2)
_cell_length_c 18.150(3)
_cell_measurement_temperature 293(2)
_cell_volume 2883.3(8)
_computing_structure_refinement 'SHELXL-97 (Sheldrick, 2008)'
_diffrn_ambient_temperature 293(2)
_diffrn_measured_fraction_theta_full 0.969
_diffrn_measured_fraction_theta_max 0.969
_diffrn_radiation_monochromator graphite
_diffrn_radiation_source 'fine-focus sealed tube'
_diffrn_radiation_type MoK\a
_diffrn_radiation_wavelength 0.71073
_diffrn_reflns_av_R_equivalents 0.0420
_diffrn_reflns_av_sigmaI/netI 0.0410
_diffrn_reflns_limit_h_max 14
_diffrn_reflns_limit_h_min -13
_diffrn_reflns_limit_k_max 21
_diffrn_reflns_limit_k_min -20
_diffrn_reflns_limit_l_max 24
_diffrn_reflns_limit_l_min -24
_diffrn_reflns_number 37394
_diffrn_reflns_theta_full 29.13
_diffrn_reflns_theta_max 29.13
_diffrn_reflns_theta_min 1.35
_exptl_absorpt_coefficient_mu 4.366
_exptl_absorpt_correction_T_max 0.2279
_exptl_absorpt_correction_T_min 0.1768
_exptl_absorpt_correction_type refdelf
_exptl_absorpt_process_details
;
Parkin S,Moezzi B & Hope H, (1995) J. Appl. Cryst. 28, 53-56
Linear fit to sin(theta)/lambda - 12 parameters
;
_exptl_crystal_density_diffrn 1.840
_exptl_crystal_description block
_exptl_crystal_F_000 1560
_exptl_crystal_size_max 0.42
_exptl_crystal_size_mid 0.35
_exptl_crystal_size_min 0.35
_refine_diff_density_max 1.048
_refine_diff_density_min -0.935
_refine_diff_density_rms 0.116
_refine_ls_extinction_method none
_refine_ls_goodness_of_fit_ref 0.937
_refine_ls_hydrogen_treatment mixed
_refine_ls_matrix_type full
_refine_ls_number_parameters 779
_refine_ls_number_reflns 15035
_refine_ls_number_restraints 0
_refine_ls_restrained_S_all 0.937
_refine_ls_R_factor_all 0.0664
_refine_ls_R_factor_gt 0.0434
_refine_ls_shift/su_max 0.001
_refine_ls_shift/su_mean 0.000
_refine_ls_structure_factor_coef Fsqd
_refine_ls_weighting_details 'calc w=1/[\s^2^(Fo^2^)+(0.0760P)^2^+0.0000P] where P=(Fo^2^+2Fc^2^)/3'
_refine_ls_weighting_scheme calc
_refine_ls_wR_factor_gt 0.1148
_refine_ls_wR_factor_ref 0.1258
_reflns_number_gt 9292
_reflns_number_total 15035
_reflns_threshold_expression >2\s(I)
_cod_data_source_file ic302663c_si_002_2.cif
_cod_data_source_block 7
_cod_database_code 4334209

loop_
_symmetry_equiv_pos_as_xyz
'x, y, z'
'-x, -y, -z'

loop_
_atom_site_label
_atom_site_type_symbol
_atom_site_fract_x
_atom_site_fract_y
_atom_site_fract_z
_atom_site_U_iso_or_equiv
_atom_site_adp_type
_atom_site_occupancy
_atom_site_symmetry_multiplicity
_atom_site_calc_flag
_atom_site_refinement_flags
Re1 Re 0.12651(2) 0.067791(15) 0.185099(13) 0.06321(8) Uani 1 1 d .
N1 N 0.0321(4) -0.0406(3) 0.1704(3) 0.0617(10) Uani 1 1 d .
N2 N 0.2102(4) 0.0323(3) 0.0738(3) 0.0603(10) Uani 1 1 d .
N3 N 0.2822(4) -0.0318(3) 0.2322(3) 0.0663(11) Uani 1 1 d .
O1 O -0.1363(4) -0.2588(3) 0.0578(3) 0.0835(12) Uani 1 1 d .
O2 O -0.2572(4) -0.2586(3) 0.1703(3) 0.0912(14) Uani 1 1 d .
O3 O 0.3073(5) -0.1020(4) -0.1621(3) 0.1014(16) Uani 1 1 d .
O4 O 0.4926(4) -0.0583(3) -0.1550(3) 0.0923(14) Uani 1 1 d .
O5 O 0.2755(5) 0.2185(3) 0.1856(3) 0.1044(17) Uani 1 1 d .
O6 O -0.0090(6) 0.0942(4) 0.3435(3) 0.123(2) Uani 1 1 d .
O7 O -0.0792(5) 0.2115(3) 0.1198(4) 0.1125(18) Uani 1 1 d .
C1 C -0.0594(5) -0.0736(4) 0.2219(3) 0.0691(14) Uani 1 1 d .
H1 H -0.0763 -0.0549 0.2692 0.083 Uiso 1 1 calc R
C2 C -0.1283(6) -0.1335(4) 0.2073(4) 0.0712(15) Uani 1 1 d .
H2 H -0.1928 -0.1535 0.2434 0.085 Uiso 1 1 calc R
C3 C -0.1008(5) -0.1642(4) 0.1380(3) 0.0646(13) Uani 1 1 d .
C4 C -0.0043(5) -0.1329(3) 0.0857(3) 0.0609(12) Uani 1 1 d .
H4 H 0.0175 -0.1535 0.0392 0.073 Uiso 1 1 calc R
C5 C 0.0595(5) -0.0705(3) 0.1033(3) 0.0574(11) Uani 1 1 d .
C6 C 0.1629(5) -0.0317(3) 0.0498(3) 0.0563(11) Uani 1 1 d .
C7 C 0.2130(5) -0.0621(3) -0.0174(3) 0.0585(11) Uani 1 1 d .
H7 H 0.1792 -0.1062 -0.0330 0.070 Uiso 1 1 calc R
C8 C 0.3161(5) -0.0259(4) -0.0626(3) 0.0618(12) Uani 1 1 d .
C9 C 0.3614(5) 0.0402(4) -0.0381(3) 0.0634(13) Uani 1 1 d .
H9 H 0.4286 0.0659 -0.0672 0.076 Uiso 1 1 calc R
C10 C 0.3070(5) 0.0684(4) 0.0294(3) 0.0643(13) Uani 1 1 d .
H10 H 0.3377 0.1138 0.0451 0.077 Uiso 1 1 calc R
C11 C -0.1750(6) -0.2327(4) 0.1249(4) 0.0721(15) Uani 1 1 d .
C12 C -0.1994(8) -0.3269(6) 0.0404(5) 0.108(3) Uani 1 1 d .
H12A H -0.2108 -0.3712 0.0846 0.129 Uiso 1 1 calc R
H12B H -0.2836 -0.3003 0.0271 0.129 Uiso 1 1 calc R
C13 C -0.1256(12) -0.3686(7) -0.0206(7) 0.151(4) Uani 1 1 d .
H13A H -0.1204 -0.3257 -0.0654 0.227 Uiso 1 1 calc R
H13B H -0.1659 -0.4160 -0.0290 0.227 Uiso 1 1 calc R
H13C H -0.0409 -0.3923 -0.0084 0.227 Uiso 1 1 calc R
C14 C 0.3847(6) -0.0637(4) -0.1324(4) 0.0721(15) Uani 1 1 d .
C15 C 0.3679(8) -0.1500(7) -0.2253(5) 0.111(3) Uani 1 1 d .
H15A H 0.4599 -0.1635 -0.2248 0.133 Uiso 1 1 calc R
H15B H 0.3356 -0.2058 -0.2199 0.133 Uiso 1 1 calc R
C16 C 0.3405(11) -0.0966(7) -0.2963(6) 0.140(4) Uani 1 1 d .
H16A H 0.2498 -0.0869 -0.2981 0.210 Uiso 1 1 calc R
H16B H 0.3846 -0.1272 -0.3373 0.210 Uiso 1 1 calc R
H16C H 0.3690 -0.0404 -0.3004 0.210 Uiso 1 1 calc R
C17 C 0.3251(6) -0.0202(4) 0.2957(4) 0.0780(16) Uani 1 1 d .
H17 H 0.2818 0.0260 0.3216 0.094 Uiso 1 1 calc R
C18 C 0.4298(7) -0.0736(5) 0.3234(4) 0.087(2) Uani 1 1 d .
H18 H 0.4554 -0.0638 0.3674 0.105 Uiso 1 1 calc R
C19 C 0.4953(6) -0.1405(5) 0.2860(4) 0.0859(19) Uani 1 1 d .
H19 H 0.5677 -0.1763 0.3030 0.103 Uiso 1 1 calc R
C20 C 0.4516(6) -0.1544(4) 0.2216(4) 0.0760(16) Uani 1 1 d .
H20 H 0.4939 -0.2003 0.1950 0.091 Uiso 1 1 calc R
C21 C 0.3464(6) -0.1003(4) 0.1978(3) 0.0681(14) Uani 1 1 d .
H21 H 0.3174 -0.1113 0.1552 0.082 Uiso 1 1 calc R
C22 C 0.2199(6) 0.1618(5) 0.1870(4) 0.0768(16) Uani 1 1 d .
C23 C 0.0425(7) 0.0839(5) 0.2854(4) 0.0850(19) Uani 1 1 d .
C24 C -0.0009(6) 0.1568(4) 0.1443(4) 0.0800(17) Uani 1 1 d .
Re2 Re 0.76736(2) 0.441999(15) 0.307814(13) 0.06334(8) Uani 1 1 d .
N1A N 0.6060(4) 0.5474(3) 0.3278(3) 0.0630(10) Uani 1 1 d .
N2A N 0.7724(4) 0.4697(3) 0.4206(2) 0.0593(10) Uani 1 1 d .
N3A N 0.8923(4) 0.5458(3) 0.2657(3) 0.0674(11) Uani 1 1 d .
O1A O 0.2572(4) 0.7507(3) 0.4559(3) 0.0952(15) Uani 1 1 d .
O2A O 0.1952(4) 0.7632(4) 0.3423(3) 0.1005(16) Uani 1 1 d .
O3A O 0.6724(4) 0.5896(4) 0.6632(3) 0.0906(14) Uani 1 1 d .
O4A O 0.8821(5) 0.5454(3) 0.6561(3) 0.0910(14) Uani 1 1 d .
O5A O 1.0030(5) 0.2944(3) 0.2939(4) 0.1092(18) Uani 1 1 d .
O6A O 0.7339(6) 0.4277(5) 0.1458(3) 0.130(2) Uani 1 1 d .
O7A O 0.6043(5) 0.2976(4) 0.3715(4) 0.1106(18) Uani 1 1 d .
C1A C 0.5226(6) 0.5830(4) 0.2782(4) 0.0719(15) Uani 1 1 d .
H1A H 0.5393 0.5674 0.2299 0.086 Uiso 1 1 calc R
C2A C 0.4138(6) 0.6417(4) 0.2974(4) 0.0714(15) Uani 1 1 d .
H2A H 0.3572 0.6642 0.2624 0.086 Uiso 1 1 calc R
C3A C 0.3880(5) 0.6674(4) 0.3679(3) 0.0647(13) Uani 1 1 d .
C4A C 0.4753(5) 0.6341(3) 0.4181(3) 0.0631(13) Uani 1 1 d .
H4A H 0.4620 0.6524 0.4654 0.076 Uiso 1 1 calc R
C5A C 0.5827(5) 0.5733(3) 0.3976(3) 0.0584(11) Uani 1 1 d .
C6A C 0.6784(5) 0.5324(3) 0.4482(3) 0.0578(11) Uani 1 1 d .
C7A C 0.6770(5) 0.5578(4) 0.5177(3) 0.0600(12) Uani 1 1 d .
H7A H 0.6110 0.6003 0.5358 0.072 Uiso 1 1 calc R
C8A C 0.7736(5) 0.5199(4) 0.5600(3) 0.0618(12) Uani 1 1 d .
C9A C 0.8688(5) 0.4536(4) 0.5334(3) 0.0642(13) Uani 1 1 d .
H9A H 0.9337 0.4258 0.5618 0.077 Uiso 1 1 calc R
C10A C 0.8642(5) 0.4300(4) 0.4639(3) 0.0647(13) Uani 1 1 d .
H10A H 0.9267 0.3851 0.4462 0.078 Uiso 1 1 calc R
C11A C 0.2695(6) 0.7329(4) 0.3864(4) 0.0753(16) Uani 1 1 d .
C12A C 0.1442(9) 0.8125(7) 0.4838(7) 0.145(4) Uani 1 1 d .
H12C H 0.0798 0.8199 0.4504 0.174 Uiso 1 1 calc R
H12D H 0.1080 0.7868 0.5334 0.174 Uiso 1 1 calc R
C13A C 0.1719(14) 0.8926(7) 0.4882(9) 0.227(9) Uani 1 1 d .
H13D H 0.2501 0.8851 0.5096 0.340 Uiso 1 1 calc R
H13E H 0.1034 0.9240 0.5195 0.340 Uiso 1 1 calc R
H13F H 0.1821 0.9260 0.4385 0.340 Uiso 1 1 calc R
C14A C 0.7839(6) 0.5531(4) 0.6314(4) 0.0718(15) Uani 1 1 d .
C15A C 0.6730(8) 0.6354(6) 0.7269(5) 0.107(3) Uani 1 1 d .
H15C H 0.7595 0.6447 0.7287 0.129 Uiso 1 1 calc R
H15D H 0.6189 0.6931 0.7207 0.129 Uiso 1 1 calc R
C16A C 0.6281(11) 0.5856(8) 0.7942(5) 0.147(4) Uani 1 1 d .
H16D H 0.5454 0.5722 0.7908 0.220 Uiso 1 1 calc R
H16E H 0.6211 0.6190 0.8352 0.220 Uiso 1 1 calc R
H16F H 0.6870 0.5312 0.8031 0.220 Uiso 1 1 calc R
C17A C 0.8967(6) 0.6104(4) 0.3045(3) 0.0671(13) Uani 1 1 d .
H17A H 0.8362 0.6181 0.3468 0.081 Uiso 1 1 calc R
C18A C 0.9866(6) 0.6668(4) 0.2851(4) 0.0784(16) Uani 1 1 d .
H18A H 0.9883 0.7097 0.3151 0.094 Uiso 1 1 calc R
C19A C 1.0733(7) 0.6587(5) 0.2211(4) 0.090(2) Uani 1 1 d .
H19A H 1.1349 0.6958 0.2064 0.108 Uiso 1 1 calc R
C20A C 1.0660(6) 0.5936(5) 0.1792(4) 0.0860(19) Uani 1 1 d .
H20A H 1.1217 0.5877 0.1346 0.103 Uiso 1 1 calc R
C21A C 0.9779(6) 0.5379(5) 0.2024(3) 0.0786(16) Uani 1 1 d .
H21A H 0.9765 0.4933 0.1742 0.094 Uiso 1 1 calc R
C22A C 0.9158(7) 0.3504(4) 0.2989(4) 0.0812(18) Uani 1 1 d .
C23A C 0.7471(7) 0.4326(5) 0.2072(4) 0.0871(19) Uani 1 1 d .
C24A C 0.6628(7) 0.3519(5) 0.3473(4) 0.0832(18) Uani 1 1 d .
C1S C 0.3988(11) -0.3410(7) -0.0067(5) 0.112(3) Uani 1 1 d .
F1S F 0.3510(10) -0.2902(5) -0.0639(4) 0.211(4) Uani 1 1 d .
F2S F 0.3297(8) -0.4061(5) 0.0198(5) 0.177(3) Uani 1 1 d .
F3S F 0.5087(8) -0.3800(5) -0.0303(4) 0.203(4) Uani 1 1 d .
S1S S 0.40278(17) -0.27600(11) 0.06477(10) 0.0768(4) Uani 1 1 d .
O1S O 0.4723(5) -0.2083(4) 0.0284(3) 0.1106(17) Uani 1 1 d .
O2S O 0.2728(6) -0.2425(4) 0.0885(4) 0.127(2) Uani 1 1 d .
O3S O 0.4672(7) -0.3377(4) 0.1179(4) 0.137(2) Uani 1 1 d .
C2S C 0.7061(12) 0.8452(8) 0.5206(7) 0.129(3) Uani 1 1 d .
F21S F 0.6411(10) 0.7927(6) 0.5738(5) 0.246(5) Uani 1 1 d .
F22S F 0.7863(10) 0.8750(6) 0.5502(5) 0.210(4) Uani 1 1 d .
F23S F 0.6238(8) 0.9147(5) 0.4983(5) 0.205(4) Uani 1 1 d .
S2S S 0.7793(2) 0.78499(13) 0.44513(11) 0.0892(5) Uani 1 1 d .
O21S O 0.6782(7) 0.7559(5) 0.4211(5) 0.151(3) Uani 1 1 d .
O22S O 0.8396(7) 0.8510(4) 0.3940(4) 0.151(3) Uani 1 1 d .
O23S O 0.8669(5) 0.7138(4) 0.4782(4) 0.1188(19) Uani 1 1 d .

loop_
_atom_site_aniso_label
_atom_site_aniso_U_11
_atom_site_aniso_U_22
_atom_site_aniso_U_33
_atom_site_aniso_U_23
_atom_site_aniso_U_13
_atom_site_aniso_U_12
Re1 0.06798(14) 0.05796(13) 0.06467(15) -0.01445(10) -0.00551(10) -0.01063(9)
N1 0.066(2) 0.058(3) 0.060(3) -0.009(2) -0.004(2) -0.0108(19)
N2 0.066(2) 0.055(2) 0.059(3) -0.005(2) -0.0095(19) -0.0094(19)
N3 0.072(3) 0.068(3) 0.061(3) -0.012(2) -0.008(2) -0.012(2)
O1 0.089(3) 0.079(3) 0.091(3) -0.020(2) -0.015(2) -0.027(2)
O2 0.078(3) 0.093(3) 0.106(4) -0.007(3) -0.002(2) -0.039(2)
O3 0.089(3) 0.135(5) 0.092(3) -0.059(3) 0.010(3) -0.030(3)
O4 0.076(3) 0.106(4) 0.090(3) -0.016(3) 0.026(2) -0.034(2)
O5 0.108(4) 0.082(3) 0.136(5) -0.041(3) -0.006(3) -0.035(3)
O6 0.148(5) 0.127(5) 0.095(4) -0.051(4) 0.033(4) -0.037(4)
O7 0.091(3) 0.082(3) 0.159(6) 0.000(3) -0.037(3) 0.004(3)
C1 0.067(3) 0.069(3) 0.065(3) -0.008(3) 0.007(2) -0.012(3)
C2 0.071(3) 0.061(3) 0.077(4) -0.005(3) 0.000(3) -0.014(3)
C3 0.064(3) 0.056(3) 0.072(4) -0.005(3) -0.016(2) -0.004(2)
C4 0.067(3) 0.054(3) 0.063(3) -0.006(2) -0.014(2) -0.008(2)
C5 0.060(3) 0.052(3) 0.059(3) -0.004(2) -0.013(2) -0.007(2)
C6 0.061(3) 0.057(3) 0.050(3) -0.005(2) -0.008(2) -0.010(2)
C7 0.060(3) 0.062(3) 0.056(3) -0.006(2) -0.011(2) -0.014(2)
C8 0.065(3) 0.060(3) 0.058(3) -0.004(2) -0.009(2) -0.010(2)
C9 0.064(3) 0.063(3) 0.060(3) 0.001(2) -0.002(2) -0.017(2)
C10 0.066(3) 0.060(3) 0.068(3) 0.000(3) -0.010(2) -0.018(2)
C11 0.064(3) 0.064(3) 0.089(4) -0.005(3) -0.016(3) -0.010(3)
C12 0.112(6) 0.106(6) 0.125(7) -0.040(5) -0.012(5) -0.049(5)
C13 0.187(11) 0.130(9) 0.156(10) -0.064(8) 0.009(8) -0.062(8)
C14 0.078(4) 0.064(3) 0.074(4) -0.012(3) -0.008(3) -0.011(3)
C15 0.119(6) 0.137(7) 0.086(5) -0.052(5) 0.006(5) -0.030(5)
C16 0.166(9) 0.144(9) 0.110(8) -0.059(7) 0.004(7) -0.010(7)
C17 0.092(4) 0.081(4) 0.065(4) -0.014(3) -0.015(3) -0.019(3)
C18 0.090(4) 0.111(6) 0.066(4) 0.005(4) -0.018(3) -0.040(4)
C19 0.075(4) 0.086(5) 0.095(5) 0.012(4) -0.025(4) -0.020(3)
C20 0.077(4) 0.070(4) 0.078(4) 0.004(3) -0.012(3) -0.016(3)
C21 0.077(3) 0.063(3) 0.065(3) -0.007(3) -0.017(3) -0.010(3)
C22 0.076(4) 0.077(4) 0.076(4) -0.024(3) 0.000(3) -0.007(3)
C23 0.090(4) 0.080(4) 0.087(5) -0.032(4) 0.003(4) -0.014(3)
C24 0.070(3) 0.070(4) 0.103(5) -0.026(4) -0.004(3) -0.013(3)
Re2 0.07123(14) 0.06014(14) 0.06224(14) -0.01701(10) -0.01292(10) -0.00892(10)
N1A 0.074(3) 0.059(3) 0.058(3) -0.009(2) -0.017(2) -0.007(2)
N2A 0.068(2) 0.052(2) 0.058(3) -0.0085(19) -0.0109(19) -0.0081(19)
N3A 0.072(3) 0.068(3) 0.062(3) -0.003(2) -0.015(2) -0.011(2)
O1A 0.074(3) 0.094(3) 0.122(4) -0.040(3) -0.027(3) 0.008(2)
O2A 0.077(3) 0.102(4) 0.120(4) -0.004(3) -0.034(3) -0.001(3)
O3A 0.083(3) 0.119(4) 0.081(3) -0.054(3) -0.010(2) -0.013(3)
O4A 0.095(3) 0.101(4) 0.088(3) -0.023(3) -0.041(3) -0.009(3)
O5A 0.099(3) 0.083(3) 0.145(5) -0.044(3) -0.014(3) 0.013(3)
O6A 0.152(5) 0.166(6) 0.088(4) -0.059(4) -0.035(4) -0.011(4)
O7A 0.109(4) 0.082(3) 0.145(5) -0.006(3) -0.020(3) -0.035(3)
C1A 0.089(4) 0.068(4) 0.063(3) -0.008(3) -0.025(3) -0.012(3)
C2A 0.078(3) 0.064(3) 0.075(4) -0.002(3) -0.030(3) -0.008(3)
C3A 0.062(3) 0.056(3) 0.078(4) -0.006(3) -0.015(3) -0.013(2)
C4A 0.060(3) 0.058(3) 0.072(3) -0.013(3) -0.007(2) -0.011(2)
C5A 0.070(3) 0.051(3) 0.055(3) -0.005(2) -0.012(2) -0.010(2)
C6A 0.066(3) 0.055(3) 0.055(3) -0.008(2) -0.010(2) -0.014(2)
C7A 0.066(3) 0.061(3) 0.054(3) -0.010(2) -0.009(2) -0.011(2)
C8A 0.076(3) 0.057(3) 0.055(3) -0.004(2) -0.015(2) -0.015(2)
C9A 0.070(3) 0.068(3) 0.054(3) -0.004(2) -0.014(2) -0.009(2)
C10A 0.067(3) 0.059(3) 0.066(3) -0.006(3) -0.013(2) -0.003(2)
C11A 0.067(3) 0.065(4) 0.097(5) -0.004(3) -0.022(3) -0.014(3)
C12A 0.105(6) 0.141(9) 0.186(11) -0.083(8) -0.021(6) 0.043(6)
C13A 0.261(16) 0.093(7) 0.266(17) -0.055(9) 0.166(14) -0.027(8)
C14A 0.092(4) 0.058(3) 0.070(4) -0.012(3) -0.024(3) -0.009(3)
C15A 0.111(5) 0.128(7) 0.098(6) -0.066(5) -0.010(5) -0.015(5)
C16A 0.186(10) 0.180(11) 0.093(7) -0.063(7) 0.023(7) -0.076(9)
C17A 0.076(3) 0.062(3) 0.064(3) -0.006(3) -0.014(3) -0.013(3)
C18A 0.081(4) 0.074(4) 0.079(4) -0.001(3) -0.015(3) -0.014(3)
C19A 0.086(4) 0.091(5) 0.088(5) 0.018(4) -0.021(4) -0.020(4)
C20A 0.067(4) 0.107(5) 0.072(4) 0.002(4) 0.003(3) -0.011(3)
C21A 0.074(4) 0.093(5) 0.063(4) -0.011(3) -0.002(3) -0.005(3)
C22A 0.097(5) 0.068(4) 0.082(4) -0.019(3) -0.004(3) -0.022(3)
C23A 0.089(4) 0.089(5) 0.093(5) -0.033(4) -0.017(4) -0.017(3)
C24A 0.093(4) 0.066(4) 0.099(5) -0.022(4) -0.027(4) -0.011(3)
C1S 0.156(8) 0.101(6) 0.082(6) -0.020(5) -0.027(5) -0.009(6)
F1S 0.352(12) 0.188(7) 0.122(5) -0.007(5) -0.128(7) -0.042(7)
F2S 0.234(8) 0.142(5) 0.189(7) -0.055(5) -0.032(6) -0.082(5)
F3S 0.244(8) 0.179(7) 0.167(6) -0.098(6) 0.062(6) -0.001(6)
S1S 0.0898(10) 0.0717(9) 0.0690(9) -0.0103(8) -0.0125(8) -0.0115(8)
O1S 0.101(4) 0.105(4) 0.127(5) -0.006(3) -0.011(3) -0.035(3)
O2S 0.105(4) 0.095(4) 0.159(6) -0.025(4) 0.039(4) -0.003(3)
O3S 0.191(6) 0.116(5) 0.115(5) -0.012(4) -0.075(5) -0.006(4)
C2S 0.136(8) 0.115(8) 0.132(9) -0.019(7) 0.006(7) -0.030(7)
F21S 0.298(11) 0.227(9) 0.170(7) -0.029(6) 0.124(7) -0.074(8)
F22S 0.279(9) 0.215(8) 0.181(7) -0.115(6) -0.065(7) -0.044(7)
F23S 0.185(7) 0.147(6) 0.253(10) -0.058(6) 0.023(6) 0.032(5)
S2S 0.1085(13) 0.0800(11) 0.0817(12) -0.0127(9) -0.0197(10) -0.0150(10)
O21S 0.166(6) 0.114(5) 0.202(8) -0.028(5) -0.110(6) -0.019(4)
O22S 0.193(6) 0.118(5) 0.113(5) 0.010(4) 0.035(4) -0.026(4)
O23S 0.119(4) 0.090(4) 0.145(5) -0.015(4) -0.038(4) 0.006(3)

loop_
_atom_type_symbol
_atom_type_description
_atom_type_scat_dispersion_real
_atom_type_scat_dispersion_imag
_atom_type_scat_source
C C 0.0033 0.0016 'International Tables Vol C Tables 4.2.6.8 and 6.1.1.4'
H H 0.0000 0.0000 'International Tables Vol C Tables 4.2.6.8 and 6.1.1.4'
N N 0.0061 0.0033 'International Tables Vol C Tables 4.2.6.8 and 6.1.1.4'
O O 0.0106 0.0060 'International Tables Vol C Tables 4.2.6.8 and 6.1.1.4'
F F 0.0171 0.0103 'International Tables Vol C Tables 4.2.6.8 and 6.1.1.4'
S S 0.1246 0.1234 'International Tables Vol C Tables 4.2.6.8 and 6.1.1.4'
Re Re -1.0185 7.2310 'International Tables Vol C Tables 4.2.6.8 and 6.1.1.4'

loop_
_geom_angle_atom_site_label_1
_geom_angle_atom_site_label_2
_geom_angle_atom_site_label_3
_geom_angle
C24 Re1 C22 86.9(3)
C24 Re1 C23 89.6(3)
C22 Re1 C23 88.9(3)
C24 Re1 N1 93.2(2)
C22 Re1 N1 173.6(2)
C23 Re1 N1 97.5(2)
C24 Re1 N2 92.4(2)
C22 Re1 N2 99.0(2)
C23 Re1 N2 171.9(2)
N1 Re1 N2 74.60(16)
C24 Re1 N3 177.3(2)
C22 Re1 N3 90.4(2)
C23 Re1 N3 90.8(3)
N1 Re1 N3 89.41(17)
N2 Re1 N3 87.58(17)
C5 N1 C1 118.4(5)
C5 N1 Re1 117.5(3)
C1 N1 Re1 123.9(4)
C10 N2 C6 118.9(5)
C10 N2 Re1 124.2(4)
C6 N2 Re1 116.9(3)
C21 N3 C17 116.2(5)
C21 N3 Re1 123.7(4)
C17 N3 Re1 119.8(4)
C11 O1 C12 116.2(6)
C14 O3 C15 115.7(6)
N1 C1 C2 122.4(6)
N1 C1 H1 118.8
C2 C1 H1 118.8
C1 C2 C3 119.3(5)
C1 C2 H2 120.4
C3 C2 H2 120.4
C4 C3 C2 118.7(5)
C4 C3 C11 123.4(6)
C2 C3 C11 117.8(5)
C3 C4 C5 119.2(5)
C3 C4 H4 120.4
C5 C4 H4 120.4
N1 C5 C4 122.0(5)
N1 C5 C6 115.1(4)
C4 C5 C6 122.9(5)
N2 C6 C7 121.6(5)
N2 C6 C5 115.7(5)
C7 C6 C5 122.7(5)
C6 C7 C8 119.3(5)
C6 C7 H7 120.3
C8 C7 H7 120.3
C9 C8 C7 118.3(5)
C9 C8 C14 119.8(5)
C7 C8 C14 121.6(5)
C8 C9 C10 119.8(5)
C8 C9 H9 120.1
C10 C9 H9 120.1
N2 C10 C9 122.0(5)
N2 C10 H10 119.0
C9 C10 H10 119.0
O2 C11 O1 125.7(6)
O2 C11 C3 122.4(6)
O1 C11 C3 111.8(5)
C13 C12 O1 110.7(7)
C13 C12 H12A 109.5
O1 C12 H12A 109.5
C13 C12 H12B 109.5
O1 C12 H12B 109.5
H12A C12 H12B 108.1
C12 C13 H13A 109.5
C12 C13 H13B 109.5
H13A C13 H13B 109.5
C12 C13 H13C 109.5
H13A C13 H13C 109.5
H13B C13 H13C 109.5
O4 C14 O3 126.9(6)
O4 C14 C8 122.1(6)
O3 C14 C8 111.0(5)
C16 C15 O3 110.2(8)
C16 C15 H15A 109.6
O3 C15 H15A 109.6
C16 C15 H15B 109.6
O3 C15 H15B 109.6
H15A C15 H15B 108.1
C15 C16 H16A 109.5
C15 C16 H16B 109.5
H16A C16 H16B 109.5
C15 C16 H16C 109.5
H16A C16 H16C 109.5
H16B C16 H16C 109.5
N3 C17 C18 123.0(6)
N3 C17 H17 118.5
C18 C17 H17 118.5
C19 C18 C17 119.5(7)
C19 C18 H18 120.2
C17 C18 H18 120.2
C18 C19 C20 118.3(6)
C18 C19 H19 120.8
C20 C19 H19 120.8
C21 C20 C19 119.3(7)
C21 C20 H20 120.3
C19 C20 H20 120.3
N3 C21 C20 123.6(6)
N3 C21 H21 118.2
C20 C21 H21 118.2
O5 C22 Re1 177.7(7)
O6 C23 Re1 178.5(8)
O7 C24 Re1 179.6(7)
C23A Re2 C24A 90.9(3)
C23A Re2 C22A 87.8(3)
C24A Re2 C22A 89.4(3)
C23A Re2 N2A 172.2(2)
C24A Re2 N2A 91.2(2)
C22A Re2 N2A 99.7(2)
C23A Re2 N1A 97.6(3)
C24A Re2 N1A 91.7(2)
C22A Re2 N1A 174.4(2)
N2A Re2 N1A 74.81(17)
C23A Re2 N3A 91.0(3)
C24A Re2 N3A 177.9(2)
C22A Re2 N3A 90.0(2)
N2A Re2 N3A 86.95(17)
N1A Re2 N3A 88.80(17)
C1A N1A C5A 118.5(5)
C1A N1A Re2 124.4(4)
C5A N1A Re2 116.8(3)
C10A N2A C6A 118.4(5)
C10A N2A Re2 124.3(4)
C6A N2A Re2 117.3(3)
C17A N3A C21A 117.5(5)
C17A N3A Re2 122.6(4)
C21A N3A Re2 119.4(4)
C11A O1A C12A 119.1(6)
C14A O3A C15A 116.7(5)
N1A C1A C2A 121.7(6)
N1A C1A H1A 119.1
C2A C1A H1A 119.1
C1A C2A C3A 120.4(6)
C1A C2A H2A 119.8
C3A C2A H2A 119.8
C2A C3A C4A 118.4(5)
C2A C3A C11A 118.9(6)
C4A C3A C11A 122.6(6)
C3A C4A C5A 119.7(5)
C3A C4A H4A 120.1
C5A C4A H4A 120.1
N1A C5A C4A 121.1(5)
N1A C5A C6A 115.5(5)
C4A C5A C6A 123.4(5)
N2A C6A C7A 121.6(5)
N2A C6A C5A 115.3(5)
C7A C6A C5A 123.1(5)
C8A C7A C6A 119.7(5)
C8A C7A H7A 120.1
C6A C7A H7A 120.1
C7A C8A C9A 119.3(5)
C7A C8A C14A 121.3(5)
C9A C8A C14A 119.3(5)
C10A C9A C8A 118.4(5)
C10A C9A H9A 120.8
C8A C9A H9A 120.8
N2A C10A C9A 122.5(5)
N2A C10A H10A 118.7
C9A C10A H10A 118.7
O2A C11A O1A 125.3(7)
O2A C11A C3A 122.6(7)
O1A C11A C3A 112.1(6)
C13A C12A O1A 112.8(10)
C13A C12A H12C 109.0
O1A C12A H12C 109.0
C13A C12A H12D 109.0
O1A C12A H12D 109.0
H12C C12A H12D 107.8
C12A C13A H13D 109.5
C12A C13A H13E 109.5
H13D C13A H13E 109.5
C12A C13A H13F 109.5
H13D C13A H13F 109.5
H13E C13A H13F 109.5
O4A C14A O3A 124.7(6)
O4A C14A C8A 123.3(6)
O3A C14A C8A 112.0(5)
C16A C15A O3A 110.4(7)
C16A C15A H15C 109.6
O3A C15A H15C 109.6
C16A C15A H15D 109.6
O3A C15A H15D 109.6
H15C C15A H15D 108.1
C15A C16A H16D 109.5
C15A C16A H16E 109.5
H16D C16A H16E 109.5
C15A C16A H16F 109.5
H16D C16A H16F 109.5
H16E C16A H16F 109.5
N3A C17A C18A 123.3(6)
N3A C17A H17A 118.3
C18A C17A H17A 118.3
C19A C18A C17A 119.0(7)
C19A C18A H18A 120.5
C17A C18A H18A 120.5
C18A C19A C20A 117.7(6)
C18A C19A H19A 121.1
C20A C19A H19A 121.2
C21A C20A C19A 120.6(6)
C21A C20A H20A 119.7
C19A C20A H20A 119.7
N3A C21A C20A 121.7(6)
N3A C21A H21A 119.1
C20A C21A H21A 119.1
O5A C22A Re2 178.7(6)
O6A C23A Re2 179.3(8)
O7A C24A Re2 177.9(7)
F3S C1S F1S 108.3(10)
F3S C1S F2S 105.0(9)
F1S C1S F2S 110.0(10)
F3S C1S S1S 112.4(8)
F1S C1S S1S 109.9(7)
F2S C1S S1S 111.1(7)
O1S S1S O3S 113.8(4)
O1S S1S O2S 112.3(4)
O3S S1S O2S 116.3(4)
O1S S1S C1S 104.9(4)
O3S S1S C1S 102.7(4)
O2S S1S C1S 105.2(5)
F22S C2S F23S 105.8(11)
F22S C2S F21S 109.4(12)
F23S C2S F21S 107.2(10)
F22S C2S S2S 113.0(9)
F23S C2S S2S 111.8(10)
F21S C2S S2S 109.4(8)
O21S S2S O23S 113.0(4)
O21S S2S O22S 116.6(5)
O23S S2S O22S 114.1(4)
O21S S2S C2S 105.0(6)
O23S S2S C2S 104.7(5)
O22S S2S C2S 101.6(5)

loop_
_geom_bond_atom_site_label_1
_geom_bond_atom_site_label_2
_geom_bond_distance
Re1 C24 1.897(7)
Re1 C22 1.918(7)
Re1 C23 1.929(7)
Re1 N1 2.183(4)
Re1 N2 2.187(4)
Re1 N3 2.227(5)
N1 C5 1.344(7)
N1 C1 1.348(6)
N2 C10 1.350(6)
N2 C6 1.352(7)
N3 C21 1.340(7)
N3 C17 1.359(8)
O1 C11 1.325(8)
O1 C12 1.452(8)
O2 C11 1.182(7)
O3 C14 1.328(8)
O3 C15 1.467(8)
O4 C14 1.175(7)
O5 C22 1.143(7)
O6 C23 1.129(8)
O7 C24 1.162(8)
C1 C2 1.369(8)
C1 H1 0.9300
C2 C3 1.385(8)
C2 H2 0.9300
C3 C4 1.383(7)
C3 C11 1.506(8)
C4 C5 1.384(7)
C4 H4 0.9300
C5 C6 1.492(7)
C6 C7 1.373(7)
C7 C8 1.407(7)
C7 H7 0.9300
C8 C9 1.373(8)
C8 C14 1.507(8)
C9 C10 1.373(7)
C9 H9 0.9300
C10 H10 0.9300
C12 C13 1.425(12)
C12 H12A 0.9700
C12 H12B 0.9700
C13 H13A 0.9600
C13 H13B 0.9600
C13 H13C 0.9600
C15 C16 1.451(13)
C15 H15A 0.9700
C15 H15B 0.9700
C16 H16A 0.9600
C16 H16B 0.9600
C16 H16C 0.9600
C17 C18 1.376(9)
C17 H17 0.9300
C18 C19 1.355(10)
C18 H18 0.9300
C19 C20 1.390(9)
C19 H19 0.9300
C20 C21 1.358(8)
C20 H20 0.9300
C21 H21 0.9300
Re2 C23A 1.906(8)
Re2 C24A 1.919(7)
Re2 C22A 1.929(7)
Re2 N2A 2.172(4)
Re2 N1A 2.174(4)
Re2 N3A 2.235(5)
N1A C1A 1.351(7)
N1A C5A 1.363(7)
N2A C10A 1.353(7)
N2A C6A 1.358(6)
N3A C17A 1.325(7)
N3A C21A 1.355(7)
O1A C11A 1.316(8)
O1A C12A 1.472(9)
O2A C11A 1.201(8)
O3A C14A 1.309(8)
O3A C15A 1.456(8)
O4A C14A 1.188(7)
O5A C22A 1.154(8)
O6A C23A 1.162(8)
O7A C24A 1.127(8)
C1A C2A 1.373(8)
C1A H1A 0.9300
C2A C3A 1.373(8)
C2A H2A 0.9300
C3A C4A 1.383(8)
C3A C11A 1.500(8)
C4A C5A 1.387(7)
C4A H4A 0.9300
C5A C6A 1.472(7)
C6A C7A 1.379(7)
C7A C8A 1.375(7)
C7A H7A 0.9300
C8A C9A 1.394(8)
C8A C14A 1.498(8)
C9A C10A 1.381(8)
C9A H9A 0.9300
C10A H10A 0.9300
C12A C13A 1.344(14)
C12A H12C 0.9700
C12A H12D 0.9700
C13A H13D 0.9600
C13A H13E 0.9600
C13A H13F 0.9600
C15A C16A 1.394(12)
C15A H15C 0.9700
C15A H15D 0.9700
C16A H16D 0.9600
C16A H16E 0.9600
C16A H16F 0.9600
C17A C18A 1.380(8)
C17A H17A 0.9300
C18A C19A 1.372(9)
C18A H18A 0.9300
C19A C20A 1.379(10)
C19A H19A 0.9300
C20A C21A 1.362(9)
C20A H20A 0.9300
C21A H21A 0.9300
C1S F3S 1.262(11)
C1S F1S 1.306(11)
C1S F2S 1.337(11)
C1S S1S 1.779(9)
S1S O1S 1.407(5)
S1S O3S 1.408(6)
S1S O2S 1.416(6)
C2S F22S 1.272(13)
C2S F23S 1.309(13)
C2S F21S 1.341(12)
C2S S2S 1.779(12)
S2S O21S 1.402(6)
S2S O23S 1.426(6)
S2S O22S 1.431(6)

loop_
_geom_torsion_atom_site_label_1
_geom_torsion_atom_site_label_2
_geom_torsion_atom_site_label_3
_geom_torsion_atom_site_label_4
_geom_torsion
C5 N1 C1 C2 -2.6(8)
Re1 N1 C1 C2 171.5(4)
N1 C1 C2 C3 2.2(9)
C1 C2 C3 C4 -0.1(9)
C1 C2 C3 C11 177.7(5)
C2 C3 C4 C5 -1.6(8)
C11 C3 C4 C5 -179.3(5)
C1 N1 C5 C4 0.8(8)
Re1 N1 C5 C4 -173.7(4)
C1 N1 C5 C6 -179.2(5)
Re1 N1 C5 C6 6.3(6)
C3 C4 C5 N1 1.3(8)
C3 C4 C5 C6 -178.7(5)
C10 N2 C6 C7 1.6(8)
Re1 N2 C6 C7 -176.6(4)
C10 N2 C6 C5 177.8(4)
Re1 N2 C6 C5 -0.4(6)
N1 C5 C6 N2 -3.9(7)
C4 C5 C6 N2 176.1(5)
N1 C5 C6 C7 172.3(5)
C4 C5 C6 C7 -7.7(8)
N2 C6 C7 C8 0.0(8)
C5 C6 C7 C8 -175.9(5)
C6 C7 C8 C9 -1.3(8)
C6 C7 C8 C14 173.0(5)
C7 C8 C9 C10 0.9(8)
C14 C8 C9 C10 -173.5(5)
C6 N2 C10 C9 -2.0(8)
Re1 N2 C10 C9 176.1(4)
C8 C9 C10 N2 0.8(9)
C12 O1 C11 O2 -1.7(10)
C12 O1 C11 C3 178.3(6)
C4 C3 C11 O2 -180.0(6)
C2 C3 C11 O2 2.3(9)
C4 C3 C11 O1 0.1(8)
C2 C3 C11 O1 -177.6(5)
C11 O1 C12 C13 -161.9(8)
C15 O3 C14 O4 6.6(11)
C15 O3 C14 C8 -173.3(6)
C9 C8 C14 O4 21.9(9)
C7 C8 C14 O4 -152.3(6)
C9 C8 C14 O3 -158.2(6)
C7 C8 C14 O3 27.6(8)
C14 O3 C15 C16 -101.4(9)
C21 N3 C17 C18 1.2(9)
Re1 N3 C17 C18 -172.8(5)
N3 C17 C18 C19 0.8(10)
C17 C18 C19 C20 -1.8(10)
C18 C19 C20 C21 0.8(9)
C17 N3 C21 C20 -2.4(9)
Re1 N3 C21 C20 171.4(4)
C19 C20 C21 N3 1.4(9)
C24 Re1 C22 O5 -57(15)
C23 Re1 C22 O5 -147(15)
N1 Re1 C22 O5 35(16)
N2 Re1 C22 O5 35(15)
N3 Re1 C22 O5 122(15)
C24 Re1 C23 O6 16(26)
C22 Re1 C23 O6 103(26)
N1 Re1 C23 O6 -77(26)
N2 Re1 C23 O6 -89(26)
N3 Re1 C23 O6 -167(26)
C22 Re1 C24 O7 -83(94)
C23 Re1 C24 O7 6(94)
N1 Re1 C24 O7 104(94)
N2 Re1 C24 O7 178(100)
N3 Re1 C24 O7 -92(92)
C23A Re2 N1A C1A 3.5(5)
C24A Re2 N1A C1A -87.7(5)
C22A Re2 N1A C1A 171(2)
N2A Re2 N1A C1A -178.5(5)
N3A Re2 N1A C1A 94.3(5)
C23A Re2 N1A C5A 177.8(4)
C24A Re2 N1A C5A 86.6(4)
C22A Re2 N1A C5A -14(2)
N2A Re2 N1A C5A -4.2(4)
N3A Re2 N1A C5A -91.3(4)
C23A Re2 N2A C10A -162.5(17)
C24A Re2 N2A C10A 91.7(5)
C22A Re2 N2A C10A 2.2(5)
N1A Re2 N2A C10A -176.8(5)
N3A Re2 N2A C10A -87.2(4)
C23A Re2 N2A C6A 16.0(19)
C24A Re2 N2A C6A -89.7(4)
C22A Re2 N2A C6A -179.3(4)
N1A Re2 N2A C6A 1.7(4)
N3A Re2 N2A C6A 91.3(4)
C23A Re2 N3A C17A 148.8(5)
C24A Re2 N3A C17A -53(7)
C22A Re2 N3A C17A -123.4(5)
N2A Re2 N3A C17A -23.7(4)
N1A Re2 N3A C17A 51.2(5)
C23A Re2 N3A C21A -38.9(5)
C24A Re2 N3A C21A 120(6)
C22A Re2 N3A C21A 49.0(5)
N2A Re2 N3A C21A 148.7(4)
N1A Re2 N3A C21A -136.4(4)
C5A N1A C1A C2A -2.3(9)
Re2 N1A C1A C2A 171.9(4)
N1A C1A C2A C3A 1.3(9)
C1A C2A C3A C4A 1.2(9)
C1A C2A C3A C11A 178.9(5)
C2A C3A C4A C5A -2.8(8)
C11A C3A C4A C5A 179.7(5)
C1A N1A C5A C4A 0.7(8)
Re2 N1A C5A C4A -174.0(4)
C1A N1A C5A C6A -179.4(5)
Re2 N1A C5A C6A 5.9(6)
C3A C4A C5A N1A 1.8(8)
C3A C4A C5A C6A -178.1(5)
C10A N2A C6A C7A 1.9(7)
Re2 N2A C6A C7A -176.7(4)
C10A N2A C6A C5A 179.4(4)
Re2 N2A C6A C5A 0.8(6)
N1A C5A C6A N2A -4.4(7)
C4A C5A C6A N2A 175.5(5)
N1A C5A C6A C7A 173.1(5)
C4A C5A C6A C7A -7.0(8)
N2A C6A C7A C8A 0.9(8)
C5A C6A C7A C8A -176.4(5)
C6A C7A C8A C9A -2.7(8)
C6A C7A C8A C14A 172.8(5)
C7A C8A C9A C10A 1.9(8)
C14A C8A C9A C10A -173.8(5)
C6A N2A C10A C9A -2.8(8)
Re2 N2A C10A C9A 175.7(4)
C8A C9A C10A N2A 1.0(8)
C12A O1A C11A O2A 0.0(11)
C12A O1A C11A C3A -178.7(7)
C2A C3A C11A O2A 0.8(9)
C4A C3A C11A O2A 178.4(6)
C2A C3A C11A O1A 179.6(5)
C4A C3A C11A O1A -2.9(8)
C11A O1A C12A C13A -105.4(12)
C15A O3A C14A O4A 9.5(10)
C15A O3A C14A C8A -171.5(6)
C7A C8A C14A O4A -154.1(6)
C9A C8A C14A O4A 21.5(9)
C7A C8A C14A O3A 26.9(8)
C9A C8A C14A O3A -157.5(5)
C14A O3A C15A C16A -106.5(9)
C21A N3A C17A C18A -2.6(9)
Re2 N3A C17A C18A 169.9(4)
N3A C17A C18A C19A 2.6(10)
C17A C18A C19A C20A -0.2(10)
C18A C19A C20A C21A -2.0(10)
C17A N3A C21A C20A 0.3(9)
Re2 N3A C21A C20A -172.5(5)
C19A C20A C21A N3A 2.1(10)
C23A Re2 C22A O5A -79(29)
C24A Re2 C22A O5A 12(29)
N2A Re2 C22A O5A 104(29)
N1A Re2 C22A O5A 113(28)
N3A Re2 C22A O5A -170(100)
C24A Re2 C23A O6A 108(68)
C22A Re2 C23A O6A -163(100)
N2A Re2 C23A O6A 2(69)
N1A Re2 C23A O6A 16(68)
N3A Re2 C23A O6A -73(68)
C23A Re2 C24A O7A 121(21)
C22A Re2 C24A O7A 33(21)
N2A Re2 C24A O7A -67(21)
N1A Re2 C24A O7A -142(21)
N3A Re2 C24A O7A -38(25)
F3S C1S S1S O1S 65.5(9)
F1S C1S S1S O1S -55.2(9)
F2S C1S S1S O1S -177.2(7)
F3S C1S S1S O3S -53.7(9)
F1S C1S S1S O3S -174.4(9)
F2S C1S S1S O3S 63.6(9)
F3S C1S S1S O2S -175.9(8)
F1S C1S S1S O2S 63.4(9)
F2S C1S S1S O2S -58.6(9)
F22S C2S S2S O21S 178.6(9)
F23S C2S S2S O21S -62.1(9)
F21S C2S S2S O21S 56.5(11)
F22S C2S S2S O23S 59.4(10)
F23S C2S S2S O23S 178.7(8)
F21S C2S S2S O23S -62.7(11)
F22S C2S S2S O22S -59.5(11)
F23S C2S S2S O22S 59.8(10)
F21S C2S S2S O22S 178.4(10)
